data_7031038
loop_
_publ_author_name
'Dauer, David-R'
'Stalke, Dietmar'

_publ_section_title
;
 Heterocyclic substituted methanides as promising alternatives to the
 ubiquitous nacnac ligand.
;
_journal_issue 38
_journal_name_full 'Dalton transactions (Cambridge, England : 2003)'
_journal_page_first 14432
_journal_page_last 14439
_journal_paper_doi 10.1039/c4dt01008f
_journal_volume 43
_journal_year 2014
_chemical_formula_moiety 'C25 H19 N3 O3'
_chemical_formula_sum 'C25 H19 N3 O3'
_chemical_formula_weight 409.43
_chemical_name_systematic
;
 ?
;
_space_group_crystal_system monoclinic
_space_group_IT_number 15
_space_group_name_Hall '-C 2yc'
_space_group_name_H-M_alt 'C 1 2/c 1'
_symmetry_space_group_name_Hall '-C 2yc'
_symmetry_space_group_name_H-M 'C 1 2/c 1'
_atom_sites_solution_hydrogens geom
_audit_creation_method SHELXL-2013
_cell_angle_alpha 90
_cell_angle_beta 117.530(10)
_cell_angle_gamma 90
_cell_formula_units_Z 8
_cell_length_a 31.997(3)
_cell_length_b 8.9070(10)
_cell_length_c 15.673(2)
_cell_measurement_reflns_used 6559
_cell_measurement_temperature 100(2)
_cell_measurement_theta_max 27.080
_cell_measurement_theta_min 2.397
_cell_volume 3961.0(8)
_computing_structure_refinement 'SHELXL-2013 (Sheldrick, 2013)'
_diffrn_ambient_temperature 100(2)
_diffrn_measured_fraction_theta_full 0.994
_diffrn_measured_fraction_theta_max 0.995
_diffrn_measurement_device_type 'Bruker Smart Apex II with D8-Goniometer'
_diffrn_measurement_method 'omega scans'
_diffrn_radiation_monochromator mirror
_diffrn_radiation_source 'INCOATEC Mo Microsource'
_diffrn_radiation_type MoK\a
_diffrn_radiation_wavelength 0.71073
_diffrn_reflns_av_R_equivalents 0.0251
_diffrn_reflns_av_unetI/netI 0.0209
_diffrn_reflns_Laue_measured_fraction_full 0.994
_diffrn_reflns_Laue_measured_fraction_max 0.995
_diffrn_reflns_limit_h_max 40
_diffrn_reflns_limit_h_min -40
_diffrn_reflns_limit_k_max 11
_diffrn_reflns_limit_k_min -11
_diffrn_reflns_limit_l_max 20
_diffrn_reflns_limit_l_min -20
_diffrn_reflns_number 19537
_diffrn_reflns_point_group_measured_fraction_full 0.994
_diffrn_reflns_point_group_measured_fraction_max 0.995
_diffrn_reflns_theta_full 25.242
_diffrn_reflns_theta_max 27.122
_diffrn_reflns_theta_min 1.435
_exptl_absorpt_coefficient_mu 0.092
_exptl_absorpt_correction_T_max 0.9703
_exptl_absorpt_correction_T_min 0.9216
_exptl_absorpt_correction_type multi-scan
_exptl_absorpt_process_details SADABS-2008/2
_exptl_crystal_colour yellow
_exptl_crystal_density_diffrn 1.373
_exptl_crystal_description block
_exptl_crystal_F_000 1712
_exptl_crystal_size_max 0.200
_exptl_crystal_size_mid 0.200
_exptl_crystal_size_min 0.200
_refine_diff_density_max 0.332
_refine_diff_density_min -0.201
_refine_diff_density_rms 0.037
_refine_ls_extinction_coef 0.00067(14)
_refine_ls_extinction_expression Fc^*^=kFc[1+0.001xFc^2^\l^3^/sin(2\q)]^-1/4^
_refine_ls_extinction_method SHELXL
_refine_ls_goodness_of_fit_ref 1.043
_refine_ls_hydrogen_treatment constr
_refine_ls_matrix_type full
_refine_ls_number_parameters 358
_refine_ls_number_reflns 4360
_refine_ls_number_restraints 594
_refine_ls_restrained_S_all 0.985
_refine_ls_R_factor_all 0.0429
_refine_ls_R_factor_gt 0.0347
_refine_ls_shift/su_max 0.000
_refine_ls_shift/su_mean 0.000
_refine_ls_structure_factor_coef Fsqd
_refine_ls_weighting_details
;
 w=1/[\s^2^(Fo^2^)+(0.0338P)^2^+3.5528P]
 where P=(Fo^2^+2Fc^2^)/3
;
_refine_ls_weighting_scheme calc
_refine_ls_wR_factor_gt 0.0839
_refine_ls_wR_factor_ref 0.0891
_reflns_Friedel_coverage 0.000
_reflns_number_gt 3662
_reflns_number_total 4360
_reflns_threshold_expression 'I > 2\s(I)'
_cod_data_source_file c4dt01008f2.cif
_cod_data_source_block ddauer_9
_cod_depositor_comments 'Adding full bibliography for 7031030--7031038.cif.'
_cod_database_code 7031038
_shelx_space_group_comment
;
The symmetry employed for this shelxl refinement is uniquely defined
by the following loop, which should always be used as a source of
symmetry information in preference to the above space-group names.
They are only intended as comments.
;
_shelx_estimated_absorpt_t_min 0.982
_shelx_estimated_absorpt_t_max 0.982
_shelxl_version_number 2013-2

loop_
_space_group_symop_operation_xyz
'x, y, z'
'-x, y, -z+1/2'
'x+1/2, y+1/2, z'
'-x+1/2, y+1/2, -z+1/2'
'-x, -y, -z'
'x, -y, z-1/2'
'-x+1/2, -y+1/2, -z'
'x+1/2, -y+1/2, z-1/2'

loop_
_atom_site_label
_atom_site_type_symbol
_atom_site_fract_x
_atom_site_fract_y
_atom_site_fract_z
_atom_site_U_iso_or_equiv
_atom_site_adp_type
_atom_site_occupancy
_atom_site_site_symmetry_order
_atom_site_calc_flag
_atom_site_refinement_flags_posn
_atom_site_refinement_flags_adp
_atom_site_refinement_flags_occupancy
_atom_site_disorder_assembly
_atom_site_disorder_group
C22 C 0.39204(4) 0.81591(13) 0.54273(9) 0.0189(2) Uani 1 1 d D . . . .
O1 O 0.4619(3) 0.8244(11) 0.5173(8) 0.0231(10) Uani 0.629(8) 1 d D U P A 1
N1 N 0.4127(4) 0.6328(12) 0.4438(9) 0.0198(10) Uani 0.629(8) 1 d D U P A 1
C1 C 0.4215(4) 0.7473(16) 0.4994(12) 0.0197(6) Uani 0.629(8) 1 d D U P A 1
C2 C 0.4507(2) 0.6254(9) 0.4223(7) 0.0209(10) Uani 0.629(8) 1 d D U P A 1
C3 C 0.46106(17) 0.5196(5) 0.3689(3) 0.0258(9) Uani 0.629(8) 1 d D U P A 1
H3 H 0.4411 0.4364 0.3388 0.031 Uiso 0.629(8) 1 calc R U P A 1
C4 C 0.50232(18) 0.5438(5) 0.3627(3) 0.0260(9) Uani 0.629(8) 1 d D U P A 1
H4 H 0.5111 0.4743 0.3278 0.031 Uiso 0.629(8) 1 calc R U P A 1
C5 C 0.53147(15) 0.6675(5) 0.4061(3) 0.0264(8) Uani 0.629(8) 1 d D U P A 1
H5 H 0.5590 0.6810 0.3984 0.032 Uiso 0.629(8) 1 calc R U P A 1
C6 C 0.52142(18) 0.7707(6) 0.4600(4) 0.0230(8) Uani 0.629(8) 1 d D U P A 1
H6 H 0.5413 0.8542 0.4902 0.028 Uiso 0.629(8) 1 calc R U P A 1
C7 C 0.4807(2) 0.7441(8) 0.4669(6) 0.0208(10) Uani 0.629(8) 1 d D U P A 1
O1' O 0.4080(5) 0.6316(18) 0.4484(13) 0.0215(15) Uani 0.371(8) 1 d D U P A 2
N1' N 0.4631(6) 0.816(2) 0.5151(15) 0.0198(18) Uani 0.371(8) 1 d D U P A 2
C1' C 0.4242(7) 0.757(3) 0.505(2) 0.0197(6) Uani 0.371(8) 1 d D U P A 2
C2' C 0.4757(4) 0.7225(15) 0.4594(10) 0.0191(14) Uani 0.371(8) 1 d D U P A 2
C3' C 0.5152(3) 0.7334(10) 0.4429(7) 0.0269(15) Uani 0.371(8) 1 d D U P A 2
H3' H 0.5378 0.8116 0.4696 0.032 Uiso 0.371(8) 1 calc R U P A 2
C4' C 0.5190(3) 0.6223(9) 0.3854(5) 0.0253(13) Uani 0.371(8) 1 d D U P A 2
H4' H 0.5452 0.6220 0.3724 0.030 Uiso 0.371(8) 1 calc R U P A 2
C5' C 0.4849(3) 0.5107(8) 0.3462(5) 0.0276(13) Uani 0.371(8) 1 d D U P A 2
H5' H 0.4887 0.4367 0.3067 0.033 Uiso 0.371(8) 1 calc R U P A 2
C6' C 0.4459(3) 0.5020(9) 0.3617(6) 0.0266(13) Uani 0.371(8) 1 d D U P A 2
H6' H 0.4228 0.4253 0.3340 0.032 Uiso 0.371(8) 1 calc R U P A 2
C7' C 0.4426(4) 0.6114(15) 0.4199(11) 0.0181(15) Uani 0.371(8) 1 d D U P A 2
O2 O 0.38472(3) 0.57596(10) 0.60551(6) 0.0224(2) Uani 1 1 d D . . . .
N2 N 0.31562(4) 0.69387(11) 0.51517(7) 0.0201(2) Uani 1 1 d D . . . .
O3 O 0.33131(3) 0.90691(9) 0.38503(6) 0.02064(19) Uani 1 1 d D . . . .
N3 N 0.37546(4) 1.08305(11) 0.49234(7) 0.0208(2) Uani 1 1 d D . . . .
C8 C 0.36053(4) 0.69510(13) 0.54841(9) 0.0191(2) Uani 1 1 d D . . . .
C9 C 0.30689(4) 0.55957(14) 0.55201(9) 0.0202(3) Uani 1 1 d D . . . .
C13 C 0.35419(5) 0.35569(15) 0.65622(10) 0.0276(3) Uani 1 1 d D . . . .
H13 H 0.3839 0.3091 0.6933 0.033 Uiso 1 1 calc R U . . .
C10 C 0.26498(4) 0.49695(15) 0.54268(9) 0.0243(3) Uani 1 1 d D . . . .
H10 H 0.2353 0.5433 0.5048 0.029 Uiso 1 1 calc R U . . .
C12 C 0.31244(5) 0.29482(15) 0.64709(10) 0.0292(3) Uani 1 1 d D . . . .
H12 H 0.3134 0.2037 0.6795 0.035 Uiso 1 1 calc R U . . .
C11 C 0.26887(5) 0.36373(15) 0.59145(10) 0.0277(3) Uani 1 1 d D . . . .
H11 H 0.2411 0.3178 0.5870 0.033 Uiso 1 1 calc R U . . .
C15 C 0.36504(4) 0.94275(14) 0.47575(9) 0.0190(2) Uani 1 1 d D . . . .
C14 C 0.34946(4) 0.48869(14) 0.60765(9) 0.0212(3) Uani 1 1 d D . . . .
C16 C 0.34621(4) 1.15341(14) 0.40458(9) 0.0202(3) Uani 1 1 d D . . . .
C20 C 0.28582(4) 1.07645(15) 0.24578(9) 0.0227(3) Uani 1 1 d D . . . .
H20 H 0.2671 1.0004 0.2026 0.027 Uiso 1 1 calc R U . . .
C17 C 0.34220(5) 1.30390(14) 0.37760(10) 0.0249(3) Uani 1 1 d D . . . .
H17 H 0.3608 1.3797 0.4214 0.030 Uiso 1 1 calc R U . . .
C19 C 0.28175(5) 1.22635(15) 0.21946(10) 0.0254(3) Uani 1 1 d D . . . .
H19 H 0.2594 1.2545 0.1562 0.030 Uiso 1 1 calc R U . . .
C18 C 0.30982(5) 1.33752(15) 0.28383(10) 0.0262(3) Uani 1 1 d D . . . .
H18 H 0.3065 1.4387 0.2625 0.031 Uiso 1 1 calc R U . . .
C21 C 0.31901(4) 1.04504(13) 0.33914(9) 0.0191(2) Uani 1 1 d D . . . .
C23 C 0.42317(4) 0.87802(14) 0.64534(9) 0.0215(3) Uani 1 1 d . . . . .
H23A H 0.4458 0.7994 0.6843 0.026 Uiso 1 1 calc R U . . .
H23B H 0.4415 0.9645 0.6410 0.026 Uiso 1 1 calc R U . . .
C24 C 0.39487(5) 0.92794(15) 0.69655(9) 0.0256(3) Uani 1 1 d . . . . .
H24A H 0.3699 0.9988 0.6549 0.031 Uiso 1 1 calc R U . . .
H24B H 0.3794 0.8395 0.7081 0.031 Uiso 1 1 calc R U . . .
C25 C 0.42632(5) 1.00356(18) 0.79192(10) 0.0352(3) Uani 1 1 d . . . . .
H25A H 0.4071 1.0377 0.8220 0.053 Uiso 1 1 calc R U . . .
H25B H 0.4421 1.0899 0.7807 0.053 Uiso 1 1 calc R U . . .
H25C H 0.4500 0.9318 0.8346 0.053 Uiso 1 1 calc R U . . .

loop_
_atom_site_aniso_label
_atom_site_aniso_U_11
_atom_site_aniso_U_22
_atom_site_aniso_U_33
_atom_site_aniso_U_23
_atom_site_aniso_U_13
_atom_site_aniso_U_12
C22 0.0179(6) 0.0172(6) 0.0220(6) 0.0023(5) 0.0095(5) 0.0003(5)
O1 0.0219(15) 0.024(2) 0.0292(16) -0.0004(15) 0.0171(12) 0.0016(13)
N1 0.021(2) 0.0184(15) 0.0203(18) 0.0027(12) 0.0098(14) 0.0001(13)
C1 0.0196(13) 0.0179(16) 0.0217(17) 0.0053(8) 0.0095(14) 0.0019(8)
C2 0.022(2) 0.023(2) 0.0205(14) 0.0055(13) 0.0126(16) 0.0023(15)
C3 0.029(2) 0.0257(15) 0.0211(13) -0.0005(10) 0.0107(16) 0.0019(15)
C4 0.029(2) 0.032(2) 0.0196(16) 0.0017(14) 0.0132(16) 0.0083(15)
C5 0.0279(17) 0.0319(19) 0.0233(16) 0.0061(13) 0.0151(14) 0.0058(13)
C6 0.0231(16) 0.0256(19) 0.0224(17) 0.0030(12) 0.0124(13) 0.0022(13)
C7 0.0234(18) 0.0162(19) 0.0198(16) 0.0027(13) 0.0074(14) 0.0022(13)
O1' 0.023(3) 0.026(2) 0.020(2) 0.0009(18) 0.0139(18) 0.0017(18)
N1' 0.020(3) 0.015(3) 0.024(3) 0.002(2) 0.010(2) -0.001(2)
C1' 0.0196(13) 0.0179(16) 0.0217(17) 0.0053(8) 0.0095(14) 0.0019(8)
C2' 0.021(2) 0.022(3) 0.022(3) 0.004(2) 0.016(2) 0.003(2)
C3' 0.024(2) 0.030(3) 0.028(3) 0.003(2) 0.013(2) -0.001(2)
C4' 0.027(3) 0.031(3) 0.025(3) 0.005(2) 0.019(2) 0.006(2)
C5' 0.033(3) 0.031(3) 0.023(2) 0.0046(18) 0.016(2) 0.005(2)
C6' 0.031(3) 0.029(2) 0.023(2) 0.0041(17) 0.015(2) 0.004(2)
C7' 0.023(3) 0.015(2) 0.017(2) 0.0052(17) 0.009(2) 0.000(2)
O2 0.0194(4) 0.0185(4) 0.0289(5) 0.0068(4) 0.0107(4) 0.0013(3)
N2 0.0196(5) 0.0185(5) 0.0228(5) -0.0001(4) 0.0104(4) -0.0001(4)
O3 0.0217(4) 0.0171(4) 0.0215(4) 0.0018(3) 0.0086(4) 0.0008(3)
N3 0.0207(5) 0.0177(5) 0.0231(5) 0.0020(4) 0.0094(4) 0.0001(4)
C8 0.0213(6) 0.0162(6) 0.0207(6) 0.0016(5) 0.0105(5) 0.0014(5)
C9 0.0230(6) 0.0184(6) 0.0214(6) -0.0034(5) 0.0122(5) -0.0007(5)
C13 0.0293(7) 0.0217(6) 0.0329(7) 0.0043(6) 0.0153(6) 0.0012(5)
C10 0.0203(6) 0.0253(7) 0.0293(7) -0.0070(5) 0.0132(5) -0.0028(5)
C12 0.0387(8) 0.0191(6) 0.0375(8) 0.0002(6) 0.0240(7) -0.0040(6)
C11 0.0306(7) 0.0243(7) 0.0372(8) -0.0101(6) 0.0234(6) -0.0098(6)
C15 0.0162(6) 0.0207(6) 0.0206(6) 0.0013(5) 0.0091(5) 0.0004(5)
C14 0.0220(6) 0.0193(6) 0.0254(6) -0.0019(5) 0.0136(5) -0.0024(5)
C16 0.0192(6) 0.0196(6) 0.0230(6) 0.0024(5) 0.0108(5) 0.0012(5)
C20 0.0209(6) 0.0263(7) 0.0214(6) 0.0001(5) 0.0101(5) 0.0003(5)
C17 0.0276(7) 0.0182(6) 0.0293(7) 0.0013(5) 0.0135(6) -0.0007(5)
C19 0.0223(6) 0.0306(7) 0.0237(6) 0.0075(5) 0.0109(5) 0.0051(5)
C18 0.0284(7) 0.0200(6) 0.0329(7) 0.0081(5) 0.0166(6) 0.0048(5)
C21 0.0192(6) 0.0175(6) 0.0239(6) 0.0033(5) 0.0128(5) 0.0017(5)
C23 0.0189(6) 0.0214(6) 0.0215(6) 0.0021(5) 0.0071(5) -0.0013(5)
C24 0.0251(6) 0.0283(7) 0.0242(6) -0.0016(5) 0.0119(6) -0.0025(5)
C25 0.0356(8) 0.0425(9) 0.0262(7) -0.0059(6) 0.0132(6) -0.0036(7)

loop_
_atom_type_symbol
_atom_type_description
_atom_type_scat_dispersion_real
_atom_type_scat_dispersion_imag
_atom_type_scat_source
C C 0.0033 0.0016 'International Tables Vol C Tables 4.2.6.8 and 6.1.1.4'
H H 0.0000 0.0000 'International Tables Vol C Tables 4.2.6.8 and 6.1.1.4'
N N 0.0061 0.0033 'International Tables Vol C Tables 4.2.6.8 and 6.1.1.4'
O O 0.0106 0.0060 'International Tables Vol C Tables 4.2.6.8 and 6.1.1.4'

loop_
_geom_angle_atom_site_label_1
_geom_angle_atom_site_label_2
_geom_angle_atom_site_label_3
_geom_angle
C1' C22 C8 111.9(8)
C1' C22 C15 105.3(14)
C8 C22 C15 113.07(10)
C8 C22 C1 108.0(5)
C15 C22 C1 105.3(8)
C1' C22 C23 107.8(9)
C8 C22 C23 108.69(10)
C15 C22 C23 109.91(10)
C1 C22 C23 111.9(5)
C1 O1 C7 103.8(6)
C1 N1 C2 104.9(6)
N1 C1 O1 115.2(6)
N1 C1 C22 129.4(7)
O1 C1 C22 115.2(6)
C7 C2 C3 121.1(5)
C7 C2 N1 108.6(6)
C3 C2 N1 130.3(6)
C4 C3 C2 115.8(4)
C4 C3 H3 122.1
C2 C3 H3 122.1
C3 C4 C5 122.0(3)
C3 C4 H4 119.0
C5 C4 H4 119.0
C6 C5 C4 122.0(3)
C6 C5 H5 119.0
C4 C5 H5 119.0
C7 C6 C5 115.4(4)
C7 C6 H6 122.3
C5 C6 H6 122.3
C6 C7 C2 123.6(5)
C6 C7 O1 129.0(5)
C2 C7 O1 107.5(6)
C1' O1' C7' 101.2(9)
C1' N1' C2' 102.7(11)
N1' C1' O1' 117.9(10)
N1' C1' C22 127.3(12)
O1' C1' C22 114.7(11)
C7' C2' N1' 109.1(10)
C7' C2' C3' 122.7(9)
N1' C2' C3' 128.3(9)
C4' C3' C2' 115.3(7)
C4' C3' H3' 122.3
C2' C3' H3' 122.3
C3' C4' C5' 120.9(6)
C3' C4' H4' 119.6
C5' C4' H4' 119.6
C6' C5' C4' 123.5(6)
C6' C5' H5' 118.3
C4' C5' H5' 118.3
C7' C6' C5' 115.5(7)
C7' C6' H6' 122.2
C5' C6' H6' 122.2
C2' C7' C6' 122.2(9)
C2' C7' O1' 109.0(9)
C6' C7' O1' 128.8(9)
C8 O2 C14 103.29(9)
C8 N2 C9 103.75(10)
C15 O3 C21 103.33(9)
C15 N3 C16 104.01(10)
N2 C8 O2 116.51(11)
N2 C8 C22 129.61(11)
O2 C8 C22 113.57(10)
C14 C9 C10 120.11(12)
C14 C9 N2 108.72(10)
C10 C9 N2 131.14(12)
C14 C13 C12 115.12(13)
C14 C13 H13 122.4
C12 C13 H13 122.4
C11 C10 C9 116.57(12)
C11 C10 H10 121.7
C9 C10 H10 121.7
C13 C12 C11 121.86(13)
C13 C12 H12 119.1
C11 C12 H12 119.1
C10 C11 C12 121.95(12)
C10 C11 H11 119.0
C12 C11 H11 119.0
N3 C15 O3 116.26(11)
N3 C15 C22 124.95(11)
O3 C15 C22 118.07(10)
C13 C14 O2 127.88(12)
C13 C14 C9 124.38(12)
O2 C14 C9 107.73(10)
C21 C16 C17 120.52(12)
C21 C16 N3 108.71(10)
C17 C16 N3 130.76(12)
C21 C20 C19 115.51(12)
C21 C20 H20 122.2
C19 C20 H20 122.2
C18 C17 C16 116.68(12)
C18 C17 H17 121.7
C16 C17 H17 121.7
C20 C19 C18 121.69(12)
C20 C19 H19 119.2
C18 C19 H19 119.2
C17 C18 C19 121.82(12)
C17 C18 H18 119.1
C19 C18 H18 119.1
C20 C21 C16 123.75(11)
C20 C21 O3 128.57(11)
C16 C21 O3 107.69(10)
C24 C23 C22 113.34(10)
C24 C23 H23A 108.9
C22 C23 H23A 108.9
C24 C23 H23B 108.9
C22 C23 H23B 108.9
H23A C23 H23B 107.7
C25 C24 C23 111.22(11)
C25 C24 H24A 109.4
C23 C24 H24A 109.4
C25 C24 H24B 109.4
C23 C24 H24B 109.4
H24A C24 H24B 108.0
C24 C25 H25A 109.5
C24 C25 H25B 109.5
H25A C25 H25B 109.5
C24 C25 H25C 109.5
H25A C25 H25C 109.5
H25B C25 H25C 109.5

loop_
_geom_bond_atom_site_label_1
_geom_bond_atom_site_label_2
_geom_bond_distance
C22 C1' 1.501(10)
C22 C8 1.5051(16)
C22 C15 1.5120(16)
C22 C1 1.521(6)
C22 C23 1.5504(17)
O1 C1 1.375(8)
O1 C7 1.391(7)
N1 C1 1.285(8)
N1 C2 1.405(8)
C2 C7 1.381(6)
C2 C3 1.398(6)
C3 C4 1.385(4)
C3 H3 0.9500
C4 C5 1.400(4)
C4 H4 0.9500
C5 C6 1.382(5)
C5 H5 0.9500
C6 C7 1.378(6)
C6 H6 0.9500
O1' C1' 1.368(13)
O1' C7' 1.382(11)
N1' C1' 1.289(13)
N1' C2' 1.394(12)
C2' C7' 1.371(9)
C2' C3' 1.407(10)
C3' C4' 1.381(8)
C3' H3' 0.9500
C4' C5' 1.391(7)
C4' H4' 0.9500
C5' C6' 1.380(7)
C5' H5' 0.9500
C6' C7' 1.372(10)
C6' H6' 0.9500
O2 C8 1.3732(14)
O2 C14 1.3830(14)
N2 C8 1.2824(16)
N2 C9 1.4112(15)
O3 C15 1.3674(15)
O3 C21 1.3872(14)
N3 C15 1.2886(16)
N3 C16 1.4039(16)
C9 C14 1.3845(18)
C9 C10 1.3962(17)
C13 C14 1.3781(18)
C13 C12 1.3865(19)
C13 H13 0.9500
C10 C11 1.3855(19)
C10 H10 0.9500
C12 C11 1.399(2)
C12 H12 0.9500
C11 H11 0.9500
C16 C21 1.3842(17)
C16 C17 1.3935(17)
C20 C21 1.3822(17)
C20 C19 1.3857(18)
C20 H20 0.9500
C17 C18 1.3839(19)
C17 H17 0.9500
C19 C18 1.4025(19)
C19 H19 0.9500
C18 H18 0.9500
C23 C24 1.5276(18)
C23 H23A 0.9900
C23 H23B 0.9900
C24 C25 1.5199(19)
C24 H24A 0.9900
C24 H24B 0.9900
C25 H25A 0.9800
C25 H25B 0.9800
C25 H25C 0.9800
